data_8106832
loop_
_publ_author_name
'Zhang, Guang-Hui'

_publ_section_title
;
 Crystal structure of
 2-amino-4-(3,4-difluorophenyl)-5-oxo-5,6,7,8-tetrahydro-4H-chromene-3-carbonitrile,
 C16H12N2O2F2
;
_journal_issue 1
_journal_name_full 'Zeitschrift f\"ur Kristallographie - New Crystal Structures'
_journal_page_first 223
_journal_page_last 224
_journal_paper_doi 10.1515/ncrs-2015-0097
_journal_volume 231
_journal_year 2016
_chemical_formula_moiety 'C16 H12 F2 N2 O2'
_chemical_formula_sum 'C16 H12 F2 N2 O2'
_chemical_formula_weight 302.28
_space_group_IT_number 15
_space_group_name_Hall '-C 2yc'
_space_group_name_H-M_alt 'C 1 2/c 1'
_symmetry_cell_setting monoclinic
_symmetry_space_group_name_Hall '-C 2yc'
_symmetry_space_group_name_H-M 'C 1 2/c 1'
_atom_sites_solution_hydrogens geom
_atom_sites_solution_primary direct
_atom_sites_solution_secondary difmap
_cell_angle_alpha 90.00
_cell_angle_beta 101.411(9)
_cell_angle_gamma 90.00
_cell_formula_units_Z 8
_cell_length_a 13.2109(11)
_cell_length_b 10.9570(10)
_cell_length_c 20.2646(18)
_cell_measurement_reflns_used 1551
_cell_measurement_temperature 293(2)
_cell_measurement_theta_max 28.8120
_cell_measurement_theta_min 2.7620
_cell_volume 2875.4(4)
_computing_cell_refinement 'Bruker FRAMBO'
_computing_data_collection 'Bruker FRAMBO'
_computing_data_reduction 'Bruker SAINT'
_computing_molecular_graphics 'Bruker SHELXTL'
_computing_publication_material 'Bruker SHELXTL'
_computing_structure_refinement 'SHELXL-97 (Sheldrick, 1997)'
_computing_structure_solution 'SHELXS-97 (Sheldrick, 1990)'
_diffrn_ambient_temperature 293(2)
_diffrn_measured_fraction_theta_full 1.000
_diffrn_measured_fraction_theta_max 1.000
_diffrn_measurement_device_type 'multiwire proportional'
_diffrn_measurement_method 'phi and omega scans'
_diffrn_radiation_monochromator graphite
_diffrn_radiation_source 'fine-focus sealed tube'
_diffrn_radiation_type MoK\a
_diffrn_radiation_wavelength 0.71073
_diffrn_reflns_av_R_equivalents 0.0200
_diffrn_reflns_av_sigmaI/netI 0.0354
_diffrn_reflns_limit_h_max 15
_diffrn_reflns_limit_h_min -15
_diffrn_reflns_limit_k_max 12
_diffrn_reflns_limit_k_min -13
_diffrn_reflns_limit_l_max 24
_diffrn_reflns_limit_l_min -15
_diffrn_reflns_number 5321
_diffrn_reflns_theta_full 25.00
_diffrn_reflns_theta_max 25.00
_diffrn_reflns_theta_min 2.43
_diffrn_standards_decay_% 0
_diffrn_standards_interval_count 0
_diffrn_standards_interval_time none
_diffrn_standards_number none
_exptl_absorpt_coefficient_mu 0.111
_exptl_absorpt_correction_T_max 1.00000
_exptl_absorpt_correction_T_min 0.79759
_exptl_absorpt_correction_type multi-scan
_exptl_absorpt_process_details crystalclear
_exptl_crystal_colour colorless
_exptl_crystal_density_diffrn 1.397
_exptl_crystal_density_method 'not measured'
_exptl_crystal_description prism
_exptl_crystal_F_000 1248
_exptl_crystal_size_max 0.19
_exptl_crystal_size_mid 0.17
_exptl_crystal_size_min 0.16
_refine_diff_density_max 0.571
_refine_diff_density_min -0.232
_refine_diff_density_rms 0.043
_refine_ls_extinction_coef 0.0046(8)
_refine_ls_extinction_expression Fc^*^=kFc[1+0.001xFc^2^\l^3^/sin(2\q)]^-1/4^
_refine_ls_extinction_method SHELXL
_refine_ls_goodness_of_fit_ref 1.026
_refine_ls_hydrogen_treatment mixed
_refine_ls_matrix_type full
_refine_ls_number_parameters 200
_refine_ls_number_reflns 2528
_refine_ls_number_restraints 0
_refine_ls_restrained_S_all 1.026
_refine_ls_R_factor_all 0.0754
_refine_ls_R_factor_gt 0.0529
_refine_ls_shift/su_max 0.001
_refine_ls_shift/su_mean 0.000
_refine_ls_structure_factor_coef Fsqd
_refine_ls_weighting_details 'calc w=1/[\s^2^(Fo^2^)+(0.0775P)^2^+2.3983P] where P=(Fo^2^+2Fc^2^)/3'
_refine_ls_weighting_scheme calc
_refine_ls_wR_factor_gt 0.1445
_refine_ls_wR_factor_ref 0.1649
_reflns_number_gt 1841
_reflns_number_total 2528
_reflns_threshold_expression >2sigma(I)
_cod_data_source_file suppl_ncrs-2015-0097_suppl.cif
_cod_data_source_block a
_cod_original_sg_symbol_H-M C2/c
_cod_database_code 8106832

loop_
_symmetry_equiv_pos_as_xyz
'x, y, z'
'-x, y, -z+1/2'
'x+1/2, y+1/2, z'
'-x+1/2, y+1/2, -z+1/2'
'-x, -y, -z'
'x, -y, z-1/2'
'-x+1/2, -y+1/2, -z'
'x+1/2, -y+1/2, z-1/2'

loop_
_atom_site_label
_atom_site_type_symbol
_atom_site_fract_x
_atom_site_fract_y
_atom_site_fract_z
_atom_site_U_iso_or_equiv
_atom_site_adp_type
_atom_site_occupancy
_atom_site_symmetry_multiplicity
_atom_site_calc_flag
_atom_site_refinement_flags
_atom_site_disorder_assembly
_atom_site_disorder_group
C1 C 0.28469(17) 0.8399(2) 0.43080(12) 0.0402(6) Uani 1 1 d . . .
C2 C 0.26294(16) 0.9571(2) 0.44272(11) 0.0377(6) Uani 1 1 d . . .
C3 C 0.15632(16) 1.0121(2) 0.42097(12) 0.0371(6) Uani 1 1 d . . .
H3A H 0.1391 1.0562 0.4594 0.045 Uiso 1 1 calc R . .
C4 C 0.08011(17) 0.9099(2) 0.40273(12) 0.0389(6) Uani 1 1 d . . .
C5 C 0.10825(17) 0.7964(2) 0.39085(12) 0.0408(6) Uani 1 1 d . . .
C6 C 0.34383(18) 1.0333(2) 0.47464(12) 0.0426(6) Uani 1 1 d . . .
C7 C -0.02919(18) 0.9371(3) 0.40038(14) 0.0491(7) Uani 1 1 d . . .
C8 C -0.1047(2) 0.8351(3) 0.3813(2) 0.0760(10) Uani 1 1 d . . .
H8A H -0.1702 0.8688 0.3585 0.091 Uiso 1 1 calc R . .
H8B H -0.1160 0.7951 0.4219 0.091 Uiso 1 1 calc R . .
C9 C -0.0694(2) 0.7420(3) 0.3365(2) 0.0763(10) Uani 1 1 d . . .
H9A H -0.0690 0.7784 0.2929 0.092 Uiso 1 1 calc R . .
H9B H -0.1178 0.6744 0.3298 0.092 Uiso 1 1 calc R . .
C10 C 0.0373(2) 0.6946(3) 0.36603(15) 0.0553(7) Uani 1 1 d . . .
H10A H 0.0335 0.6394 0.4029 0.066 Uiso 1 1 calc R . .
H10B H 0.0638 0.6493 0.3320 0.066 Uiso 1 1 calc R . .
C11 C 0.15034(16) 1.1016(2) 0.36257(12) 0.0379(6) Uani 1 1 d . . .
C12 C 0.1270(2) 1.2225(2) 0.36936(14) 0.0505(7) Uani 1 1 d . . .
H12A H 0.1136 1.2509 0.4100 0.061 Uiso 1 1 calc R . .
C13 C 0.1233(2) 1.3012(3) 0.31660(18) 0.0616(8) Uani 1 1 d . . .
C14 C 0.1415(2) 1.2616(3) 0.25685(16) 0.0642(9) Uani 1 1 d . . .
C15 C 0.1649(2) 1.1426(3) 0.24766(16) 0.0670(9) Uani 1 1 d . . .
H15A H 0.1779 1.1156 0.2066 0.080 Uiso 1 1 calc R . .
C16 C 0.1689(2) 1.0628(3) 0.30113(13) 0.0554(7) Uani 1 1 d . . .
H16A H 0.1844 0.9811 0.2956 0.067 Uiso 1 1 calc R . .
O1 O 0.20954(12) 0.76005(15) 0.40019(9) 0.0459(5) Uani 1 1 d . . .
O2 O -0.05634(13) 1.03764(19) 0.41568(12) 0.0670(6) Uani 1 1 d . . .
N1 N 0.37566(15) 0.7830(2) 0.44652(11) 0.0530(6) Uani 1 1 d . . .
H1A H 0.4293 0.8221 0.4668 0.064 Uiso 1 1 calc R . .
H1B H 0.3806 0.7073 0.4364 0.064 Uiso 1 1 calc R . .
N2 N 0.40917(17) 1.0964(2) 0.50020(13) 0.0629(7) Uani 1 1 d . . .
F1 F 0.1039(2) 1.41986(19) 0.32300(15) 0.1258(10) Uani 1 1 d . . .
F2 F 0.13846(17) 1.3436(2) 0.20616(11) 0.1043(8) Uani 1 1 d . . .

loop_
_atom_site_aniso_label
_atom_site_aniso_U_11
_atom_site_aniso_U_22
_atom_site_aniso_U_33
_atom_site_aniso_U_23
_atom_site_aniso_U_13
_atom_site_aniso_U_12
C1 0.0361(12) 0.0421(15) 0.0408(13) -0.0034(11) 0.0037(10) 0.0032(11)
C2 0.0350(12) 0.0353(14) 0.0407(13) -0.0041(11) 0.0024(10) 0.0016(10)
C3 0.0365(12) 0.0327(13) 0.0421(13) -0.0044(11) 0.0076(10) 0.0028(10)
C4 0.0355(12) 0.0350(14) 0.0454(14) 0.0036(11) 0.0060(10) 0.0013(10)
C5 0.0350(12) 0.0365(14) 0.0495(14) 0.0016(12) 0.0053(10) -0.0010(10)
C6 0.0414(13) 0.0389(15) 0.0460(14) -0.0055(12) 0.0049(11) 0.0047(12)
C7 0.0391(13) 0.0457(17) 0.0626(17) 0.0119(14) 0.0104(12) 0.0033(12)
C8 0.0373(15) 0.057(2) 0.132(3) 0.010(2) 0.0121(16) -0.0054(13)
C9 0.0503(17) 0.059(2) 0.110(3) -0.005(2) -0.0066(17) -0.0175(15)
C10 0.0537(16) 0.0398(16) 0.0710(18) -0.0029(14) 0.0089(13) -0.0093(12)
C11 0.0299(11) 0.0324(13) 0.0487(14) -0.0007(11) 0.0009(10) -0.0027(9)
C12 0.0545(16) 0.0357(15) 0.0613(17) -0.0034(13) 0.0113(13) 0.0040(12)
C13 0.0621(18) 0.0309(16) 0.089(2) 0.0119(16) 0.0091(16) 0.0027(13)
C14 0.0597(18) 0.066(2) 0.064(2) 0.0223(17) 0.0034(14) -0.0138(15)
C15 0.077(2) 0.069(2) 0.0544(18) 0.0033(17) 0.0093(15) -0.0104(17)
C16 0.0701(18) 0.0409(16) 0.0545(17) -0.0026(14) 0.0102(13) -0.0002(13)
O1 0.0394(9) 0.0325(10) 0.0641(11) -0.0095(8) 0.0058(8) 0.0017(7)
O2 0.0493(11) 0.0499(13) 0.1045(17) 0.0045(12) 0.0215(11) 0.0141(9)
N1 0.0429(12) 0.0443(13) 0.0666(14) -0.0089(12) -0.0017(10) 0.0112(10)
N2 0.0498(13) 0.0544(16) 0.0794(17) -0.0182(14) 0.0003(12) -0.0042(12)
F1 0.183(3) 0.0476(13) 0.154(2) 0.0244(14) 0.0506(19) 0.0238(14)
F2 0.1232(18) 0.0953(17) 0.0907(15) 0.0487(13) 0.0119(13) -0.0146(13)

loop_
_atom_type_symbol
_atom_type_description
_atom_type_scat_dispersion_real
_atom_type_scat_dispersion_imag
_atom_type_scat_source
C C 0.0033 0.0016 'International Tables Vol C Tables 4.2.6.8 and 6.1.1.4'
H H 0.0000 0.0000 'International Tables Vol C Tables 4.2.6.8 and 6.1.1.4'
N N 0.0061 0.0033 'International Tables Vol C Tables 4.2.6.8 and 6.1.1.4'
O O 0.0106 0.0060 'International Tables Vol C Tables 4.2.6.8 and 6.1.1.4'
F F 0.0171 0.0103 'International Tables Vol C Tables 4.2.6.8 and 6.1.1.4'

loop_
_geom_angle_atom_site_label_1
_geom_angle_atom_site_label_2
_geom_angle_atom_site_label_3
_geom_angle
_geom_angle_site_symmetry_1
_geom_angle_site_symmetry_3
N1 C1 C2 128.0(2) . .
N1 C1 O1 110.2(2) . .
C2 C1 O1 121.8(2) . .
C1 C2 C6 118.5(2) . .
C1 C2 C3 123.0(2) . .
C6 C2 C3 118.4(2) . .
C4 C3 C2 108.32(19) . .
C4 C3 C11 111.03(19) . .
C2 C3 C11 112.54(19) . .
C4 C3 H3A 108.3 . .
C2 C3 H3A 108.3 . .
C11 C3 H3A 108.3 . .
C5 C4 C7 119.5(2) . .
C5 C4 C3 122.8(2) . .
C7 C4 C3 117.7(2) . .
C4 C5 O1 123.0(2) . .
C4 C5 C10 125.7(2) . .
O1 C5 C10 111.2(2) . .
N2 C6 C2 179.2(3) . .
O2 C7 C4 120.9(2) . .
O2 C7 C8 121.8(2) . .
C4 C7 C8 117.3(2) . .
C7 C8 C9 113.1(2) . .
C7 C8 H8A 109.0 . .
C9 C8 H8A 109.0 . .
C7 C8 H8B 109.0 . .
C9 C8 H8B 109.0 . .
H8A C8 H8B 107.8 . .
C8 C9 C10 111.8(3) . .
C8 C9 H9A 109.3 . .
C10 C9 H9A 109.3 . .
C8 C9 H9B 109.3 . .
C10 C9 H9B 109.3 . .
H9A C9 H9B 107.9 . .
C5 C10 C9 110.7(2) . .
C5 C10 H10A 109.5 . .
C9 C10 H10A 109.5 . .
C5 C10 H10B 109.5 . .
C9 C10 H10B 109.5 . .
H10A C10 H10B 108.1 . .
C12 C11 C16 118.0(2) . .
C12 C11 C3 121.3(2) . .
C16 C11 C3 120.6(2) . .
C13 C12 C11 120.3(3) . .
C13 C12 H12A 119.9 . .
C11 C12 H12A 119.9 . .
F1 C13 C14 118.1(3) . .
F1 C13 C12 121.1(3) . .
C14 C13 C12 120.8(3) . .
C13 C14 F2 118.7(3) . .
C13 C14 C15 121.0(3) . .
F2 C14 C15 120.2(3) . .
C14 C15 C16 118.2(3) . .
C14 C15 H15A 120.9 . .
C16 C15 H15A 120.9 . .
C11 C16 C15 121.6(3) . .
C11 C16 H16A 119.2 . .
C15 C16 H16A 119.2 . .
C5 O1 C1 118.29(19) . .
C1 N1 H1A 120.0 . .
C1 N1 H1B 120.0 . .
H1A N1 H1B 120.0 . .

loop_
_geom_bond_atom_site_label_1
_geom_bond_atom_site_label_2
_geom_bond_distance
_geom_bond_site_symmetry_2
C1 N1 1.335(3) .
C1 C2 1.348(3) .
C1 O1 1.376(3) .
C2 C6 1.408(3) .
C2 C3 1.515(3) .
C3 C4 1.503(3) .
C3 C11 1.527(3) .
C3 H3A 0.9800 .
C4 C5 1.333(3) .
C4 C7 1.466(3) .
C5 O1 1.373(3) .
C5 C10 1.481(3) .
C6 N2 1.147(3) .
C7 O2 1.218(3) .
C7 C8 1.497(4) .
C8 C9 1.500(5) .
C8 H8A 0.9700 .
C8 H8B 0.9700 .
C9 C10 1.510(4) .
C9 H9A 0.9700 .
C9 H9B 0.9700 .
C10 H10A 0.9700 .
C10 H10B 0.9700 .
C11 C12 1.373(3) .
C11 C16 1.383(4) .
C12 C13 1.367(4) .
C12 H12A 0.9300 .
C13 F1 1.336(3) .
C13 C14 1.352(4) .
C14 F2 1.360(3) .
C14 C15 1.362(5) .
C15 C16 1.385(4) .
C15 H15A 0.9300 .
C16 H16A 0.9300 .
N1 H1A 0.8600 .
N1 H1B 0.8600 .
